data_7100343
loop_
_publ_author_name
'John Ripmeester'
'Gary D. Enright'
'Paul S. Sidhu'
'Konstantin A. Udachin'

_publ_section_title
;
The first example of a crystalline guest-free form of
the tris(5-acetyl-3-thienyl) methane (TATM) host material.
;
_journal_name_full 'Chemical Communications'
_journal_paper_doi 10.1039/b417110a
_journal_year 2005
_chemical_formula_sum 'C19.5 H18 O3.5 S3'
_chemical_formula_weight 404.52
_chemical_name_common TATM
_space_group_IT_number 2
_symmetry_cell_setting triclinic
_symmetry_space_group_name_Hall '-P 1'
_symmetry_space_group_name_H-M 'P -1'
_cell_angle_alpha 94.5970(10)
_cell_angle_beta 108.3720(10)
_cell_angle_gamma 94.4360(10)
_cell_formula_units_Z 2
_cell_length_a 8.1244(4)
_cell_length_b 10.4462(5)
_cell_length_c 12.2124(6)
_cell_measurement_temperature 125(2)
_cell_volume 974.68(8)
_diffrn_ambient_temperature 125(2)
_exptl_crystal_density_diffrn 1.378
_cod_original_formula_sum 'C19.50 H18 O3.50 S3'
_cod_database_code 7100343

loop_
_symmetry_equiv_pos_as_xyz
'x, y, z'
'-x, -y, -z'

loop_
_atom_site_label
_atom_site_type_symbol
_atom_site_fract_x
_atom_site_fract_y
_atom_site_fract_z
_atom_site_U_iso_or_equiv
_atom_site_adp_type
_atom_site_occupancy
_atom_site_symmetry_multiplicity
_atom_site_calc_flag
_atom_site_refinement_flags
_atom_site_disorder_assembly
_atom_site_disorder_group
S1 S -0.43116(4) 0.30663(3) 0.49904(2) 0.03438(7) Uani 1 1 d . . .
S2 S -0.23905(3) 0.04573(2) 0.98772(2) 0.02466(5) Uani 1 1 d . . .
S3 S 0.42023(3) 0.32203(2) 0.84414(2) 0.02830(6) Uani 1 1 d . . .
O1 O -0.48901(13) 0.07028(9) 0.33594(7) 0.0463(3) Uani 1 1 d . . .
O2 O -0.06698(10) 0.04510(8) 1.24223(7) 0.03429(19) Uani 1 1 d . . .
O3 O 0.64428(9) 0.56260(8) 0.85470(7) 0.03497(19) Uani 1 1 d . . .
C1 C -0.08612(11) 0.33140(9) 0.82278(8) 0.0216(2) Uani 1 1 d . . .
C2 C -0.19959(12) 0.29620(10) 0.69736(8) 0.0230(2) Uani 1 1 d . . .
C3 C -0.31997(13) 0.37237(11) 0.63794(9) 0.0286(2) Uani 1 1 d . . .
C4 C -0.31623(13) 0.17320(10) 0.51736(8) 0.0265(2) Uani 1 1 d . . .
C5 C -0.19675(12) 0.18154(10) 0.62676(8) 0.0248(2) Uani 1 1 d . . .
C6 C -0.36381(14) 0.06623(11) 0.42288(9) 0.0316(2) Uani 1 1 d . . .
C7 C -0.25755(17) -0.04499(12) 0.43574(10) 0.0375(3) Uani 1 1 d . . .
C8 C -0.11514(11) 0.23338(9) 0.90210(8) 0.0216(2) Uani 1 1 d . . .
C9 C -0.23816(12) 0.12766(10) 0.87192(8) 0.0242(2) Uani 1 1 d . . .
C10 C -0.07163(11) 0.15295(9) 1.08053(8) 0.0221(2) Uani 1 1 d . . .
C11 C -0.01902(11) 0.24695(9) 1.02270(8) 0.0216(2) Uani 1 1 d . . .
C12 C -0.00580(13) 0.13544(10) 1.20420(8) 0.0253(2) Uani 1 1 d . . .
C13 C 0.13934(16) 0.23075(13) 1.28275(10) 0.0393(3) Uani 1 1 d . . .
C14 C 0.10524(11) 0.35561(9) 0.83254(8) 0.0211(2) Uani 1 1 d . . .
C15 C 0.21548(12) 0.26134(10) 0.83661(9) 0.0260(2) Uani 1 1 d . . .
C16 C 0.36355(12) 0.47713(9) 0.84193(8) 0.0236(2) Uani 1 1 d . . .
C17 C 0.19118(12) 0.48010(10) 0.83581(8) 0.0234(2) Uani 1 1 d . . .
C18 C 0.49514(13) 0.58393(10) 0.84728(9) 0.0279(2) Uani 1 1 d . . .
C19 C 0.44074(16) 0.71782(11) 0.84077(12) 0.0398(3) Uani 1 1 d . . .
H1 H -0.1182(15) 0.4109(12) 0.8469(10) 0.025(3) Uiso 1 1 d . . .
H3 H -0.3429(18) 0.4489(14) 0.6688(11) 0.039(4) Uiso 1 1 d . . .
H4 H 0.1394(15) 0.5516(12) 0.8371(10) 0.022(3) Uiso 1 1 d . . .
H5 H -0.1302(17) 0.1169(14) 0.6502(11) 0.038(4) Uiso 1 1 d . . .
H9 H -0.3185(18) 0.0976(14) 0.7999(12) 0.043(4) Uiso 1 1 d . . .
H11 H 0.0705(16) 0.3150(12) 1.0537(11) 0.030(3) Uiso 1 1 d . . .
H15 H 0.1897(16) 0.1709(13) 0.8370(11) 0.033(3) Uiso 1 1 d . . .
H7A H -0.175(2) -0.0360(18) 0.3999(16) 0.080(6) Uiso 1 1 d . . .
H13A H 0.151(2) 0.3073(19) 1.2600(15) 0.074(6) Uiso 1 1 d . . .
H19A H 0.535(2) 0.7765(16) 0.8506(14) 0.065(5) Uiso 1 1 d . . .
H7B H -0.209(2) -0.0619(19) 0.5099(17) 0.082(6) Uiso 1 1 d . . .
H13B H 0.137(2) 0.2378(17) 1.3602(15) 0.068(5) Uiso 1 1 d . . .
H19B H 0.390(2) 0.7409(15) 0.8947(13) 0.054(4) Uiso 1 1 d . . .
H7C H -0.331(2) -0.1256(18) 0.3928(15) 0.071(5) Uiso 1 1 d . . .
H13C H 0.239(3) 0.1928(19) 1.3020(17) 0.080(6) Uiso 1 1 d . . .
H19C H 0.370(2) 0.7236(18) 0.7655(16) 0.071(5) Uiso 1 1 d . . .
O01 O 0.9585(6) 0.5285(5) 0.4875(5) 0.0983(17) Uani 0.315(2) 1 d PD A -1
H01 H 0.9466 0.4826 0.5385 0.148 Uiso 0.315(2) 1 calc PR A -1
C01 C 0.8202(7) 0.6076(6) 0.4576(5) 0.105(3) Uani 0.315(2) 1 d PD A -1
H01A H 0.7514 0.5989 0.5101 0.158 Uiso 0.315(2) 1 calc PR A -1
H01B H 0.7452 0.5806 0.3775 0.158 Uiso 0.315(2) 1 calc PR A -1
H01C H 0.8684 0.6979 0.4644 0.158 Uiso 0.315(2) 1 calc PR A -1
O02 O 1.0466(7) 0.6024(6) 0.5501(7) 0.0983(17) Uani 0.185(2) 1 d PRD A -2
H02 H 1.0215 0.5441 0.5875 0.148 Uiso 0.185(2) 1 calc PR A -2
C02 C 0.8972(14) 0.6205(15) 0.4582(9) 0.105(3) Uani 0.185(2) 1 d PD A -2
H02A H 0.7929 0.5823 0.4725 0.158 Uiso 0.185(2) 1 calc PR A -2
H02B H 0.9041 0.5787 0.3852 0.158 Uiso 0.185(2) 1 calc PR A -2
H02C H 0.8904 0.7132 0.4528 0.158 Uiso 0.185(2) 1 calc PR A -2

loop_
_atom_site_aniso_label
_atom_site_aniso_U_11
_atom_site_aniso_U_22
_atom_site_aniso_U_33
_atom_site_aniso_U_23
_atom_site_aniso_U_13
_atom_site_aniso_U_12
S1 0.03129(12) 0.03630(14) 0.02590(12) 0.00267(10) -0.00392(10) 0.00251(11)
S2 0.02396(10) 0.02114(11) 0.02710(10) -0.00237(8) 0.00839(8) -0.00373(9)
S3 0.02142(9) 0.02436(11) 0.03901(12) 0.00028(9) 0.01046(9) 0.00225(9)
O1 0.0505(5) 0.0420(5) 0.0291(4) -0.0030(4) -0.0068(4) -0.0089(4)
O2 0.0418(4) 0.0306(4) 0.0303(3) 0.0050(3) 0.0126(3) -0.0025(3)
O3 0.0251(3) 0.0347(4) 0.0439(4) -0.0073(3) 0.0144(3) -0.0060(3)
C1 0.0182(3) 0.0229(4) 0.0214(4) -0.0009(3) 0.0042(3) 0.0006(3)
C2 0.0189(4) 0.0268(4) 0.0212(4) 0.0016(3) 0.0047(3) -0.0015(3)
C3 0.0249(4) 0.0303(5) 0.0259(4) 0.0009(4) 0.0021(4) 0.0026(4)
C4 0.0261(4) 0.0268(5) 0.0231(4) 0.0010(3) 0.0051(3) -0.0038(4)
C5 0.0226(4) 0.0277(5) 0.0215(4) 0.0014(3) 0.0048(3) -0.0011(4)
C6 0.0362(5) 0.0314(5) 0.0226(4) 0.0005(4) 0.0072(4) -0.0107(4)
C7 0.0477(6) 0.0357(6) 0.0269(5) -0.0027(4) 0.0120(4) -0.0027(5)
C8 0.0173(3) 0.0232(4) 0.0228(4) -0.0011(3) 0.0054(3) 0.0014(3)
C9 0.0217(4) 0.0263(4) 0.0215(4) -0.0032(3) 0.0047(3) -0.0008(3)
C10 0.0200(4) 0.0217(4) 0.0232(4) -0.0014(3) 0.0064(3) 0.0009(3)
C11 0.0185(3) 0.0212(4) 0.0226(4) -0.0025(3) 0.0048(3) -0.0004(3)
C12 0.0257(4) 0.0244(4) 0.0252(4) 0.0026(3) 0.0073(3) 0.0034(4)
C13 0.0386(6) 0.0436(6) 0.0251(5) 0.0071(5) -0.0019(4) -0.0109(5)
C14 0.0196(4) 0.0217(4) 0.0197(4) -0.0014(3) 0.0043(3) 0.0002(3)
C15 0.0219(4) 0.0223(4) 0.0326(4) 0.0004(4) 0.0084(3) -0.0004(3)
C16 0.0220(4) 0.0216(4) 0.0255(4) -0.0024(3) 0.0070(3) -0.0001(3)
C17 0.0215(4) 0.0223(4) 0.0242(4) -0.0008(3) 0.0059(3) -0.0002(3)
C18 0.0275(4) 0.0266(5) 0.0280(4) -0.0056(4) 0.0104(3) -0.0047(4)
C19 0.0417(5) 0.0241(5) 0.0570(6) -0.0010(5) 0.0240(5) -0.0044(5)
O01 0.090(3) 0.117(4) 0.099(3) 0.002(3) 0.051(2) -0.005(3)
C01 0.152(6) 0.107(4) 0.082(3) 0.009(3) 0.067(4) 0.038(5)
O02 0.090(3) 0.117(4) 0.099(3) 0.002(3) 0.051(2) -0.005(3)
C02 0.152(6) 0.107(4) 0.082(3) 0.009(3) 0.067(4) 0.038(5)

loop_
_geom_bond_atom_site_label_1
_geom_bond_atom_site_label_2
_geom_bond_distance
_geom_bond_site_symmetry_2
_geom_bond_publ_flag
S1 C3 1.7078(10) . ?
S1 C4 1.7275(11) . ?
S2 C9 1.7123(11) . ?
S2 C10 1.7258(9) . ?
S3 C15 1.7055(10) . ?
S3 C16 1.7182(10) . ?
O1 C6 1.2234(13) . ?
O2 C12 1.2233(13) . ?
O3 C18 1.2255(13) . ?
C1 C2 1.5160(12) . ?
C1 C8 1.5191(14) . ?
C1 C14 1.5208(13) . ?
C2 C3 1.3718(14) . ?
C2 C5 1.4247(14) . ?
C4 C5 1.3732(12) . ?
C4 C6 1.4747(14) . ?
C6 C7 1.4896(18) . ?
C8 C9 1.3735(13) . ?
C8 C11 1.4225(12) . ?
C10 C11 1.3720(14) . ?
C10 C12 1.4665(13) . ?
C12 C13 1.5014(14) . ?
C14 C15 1.3749(14) . ?
C14 C17 1.4191(14) . ?
C16 C17 1.3817(14) . ?
C16 C18 1.4668(14) . ?
C18 C19 1.4997(16) . ?
O01 C01 1.419(6) . ?
O02 C02 1.407(8) . ?
